data_7232913
loop_
_publ_author_name
'Niu, Zuoji'
'Ma, Chaoqun'
'Ye, Wenpeng'
'Wang, He'
'Jia, Wenyong'
'Shi, Huixian'
'Shi, Huifang'
'An, Zhongfu'
'Huang, Wei'

_publ_section_title
;
 Colour-tunable ultralong organic phosphorescence upon temperature
 stimulus
;
_journal_issue 33
_journal_name_full 'RSC Advances'
_journal_page_first 19075
_journal_paper_doi 10.1039/C9RA03537K
_journal_volume 9
_journal_year 2019
_chemical_formula_moiety 'C20 H20 N4 O3'
_chemical_formula_sum 'C20 H20 N4 O3'
_chemical_formula_weight 364.40
_space_group_crystal_system monoclinic
_space_group_IT_number 14
_space_group_name_Hall '-P 2ybc'
_space_group_name_H-M_alt 'P 1 21/c 1'
_symmetry_space_group_name_Hall '-P 2ybc'
_symmetry_space_group_name_H-M 'P 1 21/c 1'
_atom_sites_solution_hydrogens geom
_atom_sites_solution_primary dual
_audit_creation_date 2019-03-27
_audit_creation_method
;
Olex2 1.2
(compiled 2017.03.02 svn.r3394 for OlexSys, GUI svn.r5324)
;
_audit_update_record
;
2019-04-28 deposited with the CCDC.    2019-06-10 downloaded from the CCDC.
;
_cell_angle_alpha 90
_cell_angle_beta 100.979(4)
_cell_angle_gamma 90
_cell_formula_units_Z 4
_cell_length_a 13.0085(17)
_cell_length_b 10.9842(14)
_cell_length_c 12.9585(17)
_cell_measurement_reflns_used 146
_cell_measurement_temperature 287.82
_cell_measurement_theta_max 0.991
_cell_measurement_theta_min 0.989
_cell_volume 1817.7(4)
_computing_molecular_graphics 'Olex2 (Dolomanov et al., 2009)'
_computing_publication_material 'Olex2 (Dolomanov et al., 2009)'
_computing_structure_refinement 'ShelXL (Sheldrick, 2015)'
_computing_structure_solution 'ShelXT (Sheldrick, 2015)'
_diffrn_ambient_temperature 287.82
_diffrn_measured_fraction_theta_full 0.998
_diffrn_measured_fraction_theta_max 0.995
_diffrn_measurement_device_type CCD
_diffrn_radiation_type MoK\a
_diffrn_radiation_wavelength 0.71073
_diffrn_reflns_av_R_equivalents 0.0621
_diffrn_reflns_av_unetI/netI 0.0608
_diffrn_reflns_Laue_measured_fraction_full 0.998
_diffrn_reflns_Laue_measured_fraction_max 0.995
_diffrn_reflns_limit_h_max 15
_diffrn_reflns_limit_h_min -17
_diffrn_reflns_limit_k_max 14
_diffrn_reflns_limit_k_min -14
_diffrn_reflns_limit_l_max 16
_diffrn_reflns_limit_l_min -17
_diffrn_reflns_number 15276
_diffrn_reflns_point_group_measured_fraction_full 0.998
_diffrn_reflns_point_group_measured_fraction_max 0.995
_diffrn_reflns_theta_full 25.242
_diffrn_reflns_theta_max 28.376
_diffrn_reflns_theta_min 2.446
_exptl_absorpt_coefficient_mu 0.092
_exptl_crystal_colour 'clear light colourless'
_exptl_crystal_colour_lustre clear
_exptl_crystal_colour_modifier light
_exptl_crystal_colour_primary colourless
_exptl_crystal_density_diffrn 1.332
_exptl_crystal_description needle
_exptl_crystal_F_000 768
_exptl_crystal_size_max 0.2
_exptl_crystal_size_mid 0.1
_exptl_crystal_size_min 0.1
_refine_diff_density_max 0.213
_refine_diff_density_min -0.271
_refine_diff_density_rms 0.059
_refine_ls_extinction_method none
_refine_ls_goodness_of_fit_ref 1.044
_refine_ls_hydrogen_treatment constr
_refine_ls_matrix_type full
_refine_ls_number_parameters 246
_refine_ls_number_reflns 4533
_refine_ls_number_restraints 0
_refine_ls_restrained_S_all 1.044
_refine_ls_R_factor_all 0.1233
_refine_ls_R_factor_gt 0.0671
_refine_ls_shift/su_max 0.000
_refine_ls_shift/su_mean 0.000
_refine_ls_structure_factor_coef Fsqd
_refine_ls_weighting_details 'w=1/[\s^2^(Fo^2^)+(0.0650P)^2^+0.4920P] where P=(Fo^2^+2Fc^2^)/3'
_refine_ls_weighting_scheme calc
_refine_ls_wR_factor_gt 0.1384
_refine_ls_wR_factor_ref 0.1618
_reflns_Friedel_coverage 0.000
_reflns_number_gt 2638
_reflns_number_total 4533
_reflns_threshold_expression 'I > 2\s(I)'
_cod_data_source_file c9ra03537k2.cif
_cod_data_source_block 111a
_cod_database_code 7232913
_shelx_shelxl_version_number 2014/7
_shelx_space_group_comment
;
The symmetry employed for this shelxl refinement is uniquely defined
by the following loop, which should always be used as a source of
symmetry information in preference to the above space-group names.
They are only intended as comments.
;
_olex2_refinement_description
;
1. Fixed Uiso
 At 1.2 times of:
  All C(H) groups, All C(H,H) groups
 At 1.5 times of:
  All C(H,H,H) groups
2.a Secondary CH2 refined with riding coordinates:
 C00G(H00B,H00C), C00J(H00D,H00E), C00K(H00F,H00G)
2.b Aromatic/amide H refined with riding coordinates:
 C00A(H00A), C00H(H00H), C00I(H00I), C00L(H00L), C00M(H00M), C00N(H00N),
 C00O(H00O), C00P(H00P)
2.c Idealised Me refined as rotating group:
 C00Q(H00J,H00K,H00Q), C00R(H00R,H00S,H00T)
;
_olex2_submission_special_instructions 'No special instructions were received'

loop_
_space_group_symop_operation_xyz
'x, y, z'
'-x, y+1/2, -z+1/2'
'-x, -y, -z'
'x, -y-1/2, z-1/2'

loop_
_atom_site_label
_atom_site_type_symbol
_atom_site_fract_x
_atom_site_fract_y
_atom_site_fract_z
_atom_site_U_iso_or_equiv
_atom_site_adp_type
_atom_site_occupancy
_atom_site_site_symmetry_order
_atom_site_calc_flag
_atom_site_refinement_flags_posn
O001 O 0.55950(12) 0.58189(14) 0.74014(13) 0.0570(5) Uani 1 1 d .
O002 O 0.69825(13) 0.26374(14) 0.92670(13) 0.0582(4) Uani 1 1 d .
O003 O 0.89896(12) 0.47534(15) 0.74045(13) 0.0602(5) Uani 1 1 d .
N004 N 0.73002(13) 0.53628(15) 0.73331(14) 0.0444(4) Uani 1 1 d .
N005 N 0.80627(14) 0.36952(15) 0.83768(14) 0.0460(4) Uani 1 1 d .
N006 N 0.62823(14) 0.42189(16) 0.83293(15) 0.0482(5) Uani 1 1 d .
N007 N 0.65156(13) 0.81907(15) 0.50491(14) 0.0438(4) Uani 1 1 d .
C008 C 0.79461(16) 0.93597(17) 0.56803(15) 0.0381(5) Uani 1 1 d .
C009 C 0.68745(16) 0.91815(17) 0.56820(16) 0.0398(5) Uani 1 1 d .
C00A C 0.84674(18) 1.03195(18) 0.62432(16) 0.0446(5) Uani 1 1 d .
H00A H 0.9175 1.0449 0.6249 0.053 Uiso 1 1 calc R
C00B C 0.64291(16) 0.51186(19) 0.76918(17) 0.0438(5) Uani 1 1 d .
C00C C 0.73476(16) 0.77292(18) 0.46435(16) 0.0428(5) Uani 1 1 d .
C00D C 0.71326(17) 0.35559(18) 0.86365(16) 0.0439(5) Uani 1 1 d .
C00E C 0.80778(16) 0.46217(19) 0.77098(17) 0.0435(5) Uani 1 1 d .
C00F C 0.82486(16) 0.84180(18) 0.50202(16) 0.0411(5) Uani 1 1 d .
C00G C 0.54471(16) 0.65383(19) 0.55942(18) 0.0494(6) Uani 1 1 d .
H00B H 0.4758 0.6169 0.5424 0.059 Uiso 1 1 calc R
H00C H 0.5955 0.5946 0.5451 0.059 Uiso 1 1 calc R
C00H C 0.63290(17) 0.99377(19) 0.62538(17) 0.0481(5) Uani 1 1 d .
H00H H 0.5625 0.9808 0.6265 0.058 Uiso 1 1 calc R
C00I C 0.73685(19) 0.6751(2) 0.39642(17) 0.0531(6) Uani 1 1 d .
H00I H 0.6774 0.6286 0.3724 0.064 Uiso 1 1 calc R
C00J C 0.56840(17) 0.68669(19) 0.67429(17) 0.0484(5) Uani 1 1 d .
H00D H 0.6388 0.7194 0.6921 0.058 Uiso 1 1 calc R
H00E H 0.5201 0.7494 0.6878 0.058 Uiso 1 1 calc R
C00K C 0.54798(17) 0.7655(2) 0.49055(18) 0.0501(5) Uani 1 1 d .
H00F H 0.5258 0.7426 0.4174 0.060 Uiso 1 1 calc R
H00G H 0.4990 0.8257 0.5071 0.060 Uiso 1 1 calc R
C00L C 0.79252(19) 1.10836(19) 0.67961(17) 0.0509(6) Uani 1 1 d .
H00L H 0.8267 1.1737 0.7169 0.061 Uiso 1 1 calc R
C00M C 0.91883(19) 0.8121(2) 0.47221(18) 0.0531(6) Uani 1 1 d .
H00M H 0.9794 0.8561 0.4978 0.064 Uiso 1 1 calc R
C00N C 0.68729(19) 1.0882(2) 0.67991(18) 0.0525(6) Uani 1 1 d .
H00N H 0.6525 1.1403 0.7183 0.063 Uiso 1 1 calc R
C00O C 0.8306(2) 0.6501(2) 0.36625(19) 0.0630(7) Uani 1 1 d .
H00O H 0.8336 0.5870 0.3191 0.076 Uiso 1 1 calc R
C00P C 0.9205(2) 0.7163(2) 0.4039(2) 0.0638(7) Uani 1 1 d .
H00P H 0.9828 0.6957 0.3830 0.077 Uiso 1 1 calc R
C00Q C 0.9088(2) 0.5749(3) 0.6700(2) 0.0678(7) Uani 1 1 d .
H00J H 0.8583 0.5654 0.6061 0.102 Uiso 1 1 calc GR
H00K H 0.9780 0.5749 0.6543 0.102 Uiso 1 1 calc GR
H00Q H 0.8967 0.6506 0.7027 0.102 Uiso 1 1 calc GR
C00R C 0.7844(2) 0.1847(2) 0.9664(2) 0.0662(7) Uani 1 1 d .
H00R H 0.8025 0.1385 0.9095 0.099 Uiso 1 1 calc GR
H00S H 0.7650 0.1303 1.0174 0.099 Uiso 1 1 calc GR
H00T H 0.8436 0.2325 0.9989 0.099 Uiso 1 1 calc GR

loop_
_atom_site_aniso_label
_atom_site_aniso_U_11
_atom_site_aniso_U_22
_atom_site_aniso_U_33
_atom_site_aniso_U_23
_atom_site_aniso_U_13
_atom_site_aniso_U_12
O001 0.0427(9) 0.0591(9) 0.0725(11) 0.0214(8) 0.0191(8) 0.0109(7)
O002 0.0619(10) 0.0497(9) 0.0621(10) 0.0136(8) 0.0094(8) -0.0004(8)
O003 0.0409(9) 0.0733(11) 0.0690(11) 0.0121(9) 0.0171(8) 0.0070(8)
N004 0.0393(10) 0.0443(9) 0.0504(11) 0.0028(8) 0.0105(8) 0.0001(8)
N005 0.0459(11) 0.0426(10) 0.0490(11) -0.0018(8) 0.0079(8) 0.0052(8)
N006 0.0413(10) 0.0472(10) 0.0576(12) 0.0086(9) 0.0134(9) -0.0002(8)
N007 0.0413(10) 0.0429(9) 0.0474(10) -0.0001(8) 0.0084(8) -0.0015(8)
C008 0.0410(11) 0.0374(10) 0.0372(11) 0.0057(8) 0.0106(9) -0.0011(9)
C009 0.0434(12) 0.0370(10) 0.0389(11) 0.0063(9) 0.0076(9) 0.0037(9)
C00A 0.0482(12) 0.0445(11) 0.0414(12) 0.0047(10) 0.0099(9) -0.0066(10)
C00B 0.0391(12) 0.0427(11) 0.0505(12) 0.0004(10) 0.0111(9) -0.0004(9)
C00C 0.0512(13) 0.0424(10) 0.0355(11) 0.0027(9) 0.0096(9) 0.0005(10)
C00D 0.0503(13) 0.0369(10) 0.0445(12) -0.0023(9) 0.0085(10) -0.0028(9)
C00E 0.0401(12) 0.0445(11) 0.0456(12) -0.0053(10) 0.0077(9) 0.0001(9)
C00F 0.0462(12) 0.0421(10) 0.0373(11) 0.0038(9) 0.0136(9) -0.0001(9)
C00G 0.0376(12) 0.0434(11) 0.0653(15) -0.0017(11) 0.0046(10) -0.0041(9)
C00H 0.0443(12) 0.0475(12) 0.0539(13) 0.0065(10) 0.0131(10) 0.0085(10)
C00I 0.0641(15) 0.0495(12) 0.0442(13) -0.0035(11) 0.0069(11) -0.0042(11)
C00J 0.0443(12) 0.0433(11) 0.0587(14) 0.0087(10) 0.0126(10) 0.0091(10)
C00K 0.0413(12) 0.0546(13) 0.0504(13) 0.0030(11) -0.0012(10) -0.0029(10)
C00L 0.0668(16) 0.0394(11) 0.0464(13) 0.0005(10) 0.0105(11) -0.0016(11)
C00M 0.0537(14) 0.0560(13) 0.0540(14) -0.0008(11) 0.0216(11) -0.0032(11)
C00N 0.0626(16) 0.0445(12) 0.0524(14) 0.0005(10) 0.0157(11) 0.0134(11)
C00O 0.0842(19) 0.0563(14) 0.0520(15) -0.0112(12) 0.0220(13) 0.0055(14)
C00P 0.0662(17) 0.0683(15) 0.0643(16) -0.0068(13) 0.0313(13) 0.0063(14)
C00Q 0.0516(15) 0.0854(18) 0.0701(17) 0.0141(15) 0.0205(13) -0.0045(13)
C00R 0.0817(18) 0.0511(13) 0.0626(16) 0.0102(12) 0.0059(14) 0.0137(13)

loop_
_atom_type_symbol
_atom_type_description
_atom_type_scat_dispersion_real
_atom_type_scat_dispersion_imag
_atom_type_scat_source
C C 0.0033 0.0016 'International Tables Vol C Tables 4.2.6.8 and 6.1.1.4'
H H 0.0000 0.0000 'International Tables Vol C Tables 4.2.6.8 and 6.1.1.4'
N N 0.0061 0.0033 'International Tables Vol C Tables 4.2.6.8 and 6.1.1.4'
O O 0.0106 0.0060 'International Tables Vol C Tables 4.2.6.8 and 6.1.1.4'

loop_
_geom_angle_atom_site_label_1
_geom_angle_atom_site_label_2
_geom_angle_atom_site_label_3
_geom_angle
C00B O001 C00J 118.37(16)
C00D O002 C00R 118.77(19)
C00E O003 C00Q 117.54(17)
C00E N004 C00B 113.00(18)
C00D N005 C00E 112.24(18)
C00D N006 C00B 112.79(18)
C009 N007 C00K 126.42(18)
C00C N007 C009 108.15(16)
C00C N007 C00K 125.21(18)
C009 C008 C00F 106.43(17)
C00A C008 C009 119.40(18)
C00A C008 C00F 134.16(19)
N007 C009 C008 109.24(17)
N007 C009 C00H 129.26(19)
C00H C009 C008 121.50(19)
C008 C00A H00A 120.4
C00L C00A C008 119.3(2)
C00L C00A H00A 120.4
O001 C00B N004 119.30(19)
O001 C00B N006 113.74(18)
N006 C00B N004 126.96(19)
N007 C00C C00F 109.39(17)
N007 C00C C00I 129.2(2)
C00I C00C C00F 121.4(2)
N005 C00D O002 119.31(19)
N006 C00D O002 112.91(19)
N006 C00D N005 127.77(19)
O003 C00E N005 113.53(18)
N004 C00E O003 119.25(19)
N004 C00E N005 127.20(19)
C00C C00F C008 106.78(17)
C00M C00F C008 133.3(2)
C00M C00F C00C 119.87(19)
H00B C00G H00C 108.0
C00J C00G H00B 109.4
C00J C00G H00C 109.4
C00J C00G C00K 111.30(18)
C00K C00G H00B 109.4
C00K C00G H00C 109.4
C009 C00H H00H 121.3
C00N C00H C009 117.3(2)
C00N C00H H00H 121.3
C00C C00I H00I 121.4
C00O C00I C00C 117.3(2)
C00O C00I H00I 121.4
O001 C00J C00G 111.54(18)
O001 C00J H00D 109.3
O001 C00J H00E 109.3
C00G C00J H00D 109.3
C00G C00J H00E 109.3
H00D C00J H00E 108.0
N007 C00K C00G 112.40(17)
N007 C00K H00F 109.1
N007 C00K H00G 109.1
C00G C00K H00F 109.1
C00G C00K H00G 109.1
H00F C00K H00G 107.9
C00A C00L H00L 119.8
C00A C00L C00N 120.4(2)
C00N C00L H00L 119.8
C00F C00M H00M 120.7
C00P C00M C00F 118.7(2)
C00P C00M H00M 120.7
C00H C00N C00L 122.1(2)
C00H C00N H00N 119.0
C00L C00N H00N 119.0
C00I C00O H00O 119.0
C00I C00O C00P 122.0(2)
C00P C00O H00O 119.0
C00M C00P C00O 120.8(2)
C00M C00P H00P 119.6
C00O C00P H00P 119.6
O003 C00Q H00J 109.5
O003 C00Q H00K 109.5
O003 C00Q H00Q 109.5
H00J C00Q H00K 109.5
H00J C00Q H00Q 109.5
H00K C00Q H00Q 109.5
O002 C00R H00R 109.5
O002 C00R H00S 109.5
O002 C00R H00T 109.5
H00R C00R H00S 109.5
H00R C00R H00T 109.5
H00S C00R H00T 109.5

loop_
_geom_bond_atom_site_label_1
_geom_bond_atom_site_label_2
_geom_bond_distance
O001 C00B 1.325(2)
O001 C00J 1.451(2)
O002 C00D 1.336(2)
O002 C00R 1.433(3)
O003 C00E 1.328(3)
O003 C00Q 1.447(3)
N004 C00B 1.331(3)
N004 C00E 1.318(3)
N005 C00D 1.325(3)
N005 C00E 1.338(3)
N006 C00B 1.325(3)
N006 C00D 1.321(3)
N007 C009 1.389(3)
N007 C00C 1.386(3)
N007 C00K 1.450(3)
C008 C009 1.408(3)
C008 C00A 1.384(3)
C008 C00F 1.444(3)
C009 C00H 1.394(3)
C00A H00A 0.9300
C00A C00L 1.381(3)
C00C C00F 1.402(3)
C00C C00I 1.393(3)
C00F C00M 1.389(3)
C00G H00B 0.9700
C00G H00C 0.9700
C00G C00J 1.505(3)
C00G C00K 1.522(3)
C00H H00H 0.9300
C00H C00N 1.373(3)
C00I H00I 0.9300
C00I C00O 1.377(3)
C00J H00D 0.9700
C00J H00E 0.9700
C00K H00F 0.9700
C00K H00G 0.9700
C00L H00L 0.9300
C00L C00N 1.387(3)
C00M H00M 0.9300
C00M C00P 1.378(3)
C00N H00N 0.9300
C00O H00O 0.9300
C00O C00P 1.384(4)
C00P H00P 0.9300
C00Q H00J 0.9600
C00Q H00K 0.9600
C00Q H00Q 0.9600
C00R H00R 0.9600
C00R H00S 0.9600
C00R H00T 0.9600
